data_7239869
loop_
_publ_author_name
'Wang, Ce'
'Yin, Zheng'
'Cheng, Zhao'
'Ma, Wei-Min'
'Li, Xi-Yao'
'Hu, Xiao-Ting'
'Shi, Rong'
'Chen, Ao-Wei'
'Ma, Yang-Min'

_publ_section_title
;
 A series of anionic MOFs with cluster-based, pillared-layer and
 rod-spacer motifs: near-sunlight white-light emission and selective dye
 capture
;
_journal_issue 5
_journal_name_full CrystEngComm
_journal_page_first 878
_journal_page_last 887
_journal_paper_doi 10.1039/C9CE01691K
_journal_volume 22
_journal_year 2020
_chemical_formula_moiety 'C9 H3 Mn O6, C4 H9 N O, C2 H8 N'
_chemical_formula_sum 'C15 H20 Mn N2 O7'
_chemical_formula_weight 395.27
_space_group_crystal_system monoclinic
_space_group_IT_number 14
_space_group_name_Hall '-P 2yn'
_space_group_name_H-M_alt 'P 1 21/n 1'
_atom_sites_solution_hydrogens geom
_atom_sites_solution_primary iterative
_audit_creation_date 2019-09-01
_audit_creation_method
;
Olex2 1.2
(compiled 2018.05.29 svn.r3508 for OlexSys, GUI svn.r5506)
;
_audit_update_record
;
2019-12-02 deposited with the CCDC.	2020-01-09 downloaded from the CCDC.
;
_cell_angle_alpha 90
_cell_angle_beta 97.104(2)
_cell_angle_gamma 90
_cell_formula_units_Z 4
_cell_length_a 9.4648(3)
_cell_length_b 16.2782(6)
_cell_length_c 11.5458(4)
_cell_measurement_reflns_used 7793
_cell_measurement_temperature 293(2)
_cell_measurement_theta_max 27.97
_cell_measurement_theta_min 2.50
_cell_volume 1765.20(11)
_computing_molecular_graphics 'Olex2 (Dolomanov et al., 2009)'
_computing_publication_material 'Olex2 (Dolomanov et al., 2009)'
_computing_structure_refinement 'XL (Sheldrick, 2008)'
_computing_structure_solution 'olex2.solve (Bourhis et al., 2015)'
_diffrn_ambient_temperature 293(2)
_diffrn_measured_fraction_theta_full 0.999
_diffrn_measured_fraction_theta_max 0.998
_diffrn_measurement_device_type 'Bruker APEX-II CCD'
_diffrn_measurement_method '\f and \w scans'
_diffrn_radiation_type MoK\a
_diffrn_radiation_wavelength 0.71073
_diffrn_reflns_av_R_equivalents 0.0434
_diffrn_reflns_av_unetI/netI 0.0393
_diffrn_reflns_Laue_measured_fraction_full 0.999
_diffrn_reflns_Laue_measured_fraction_max 0.998
_diffrn_reflns_limit_h_max 9
_diffrn_reflns_limit_h_min -12
_diffrn_reflns_limit_k_max 18
_diffrn_reflns_limit_k_min -21
_diffrn_reflns_limit_l_max 15
_diffrn_reflns_limit_l_min -15
_diffrn_reflns_number 18836
_diffrn_reflns_point_group_measured_fraction_full 0.999
_diffrn_reflns_point_group_measured_fraction_max 0.998
_diffrn_reflns_theta_full 25.242
_diffrn_reflns_theta_max 28.319
_diffrn_reflns_theta_min 2.504
_diffrn_standards_number 0
_exptl_absorpt_coefficient_mu 0.787
_exptl_absorpt_correction_T_max 0.7457
_exptl_absorpt_correction_T_min 0.6863
_exptl_absorpt_correction_type multi-scan
_exptl_absorpt_process_details
'SADABS-2014/5 (Bruker,2014/5) was used for absorption correction. wR2(int) was 0.0806 before and 0.0685 after correction. The Ratio of minimum to maximum transmission is 0.8778. The \l/2 correction factor is Not present'
_exptl_crystal_colour 'clear light colourless'
_exptl_crystal_colour_lustre clear
_exptl_crystal_colour_modifier light
_exptl_crystal_colour_primary colourless
_exptl_crystal_density_diffrn 1.487
_exptl_crystal_density_method 'not measured'
_exptl_crystal_description block
_exptl_crystal_F_000 820
_exptl_crystal_size_max 0.9
_exptl_crystal_size_mid 0.8
_exptl_crystal_size_min 0.4
_refine_diff_density_max 1.644
_refine_diff_density_min -2.249
_refine_diff_density_rms 0.143
_refine_ls_extinction_method none
_refine_ls_goodness_of_fit_ref 1.097
_refine_ls_hydrogen_treatment constr
_refine_ls_matrix_type full
_refine_ls_number_parameters 203
_refine_ls_number_reflns 4396
_refine_ls_number_restraints 15
_refine_ls_restrained_S_all 1.105
_refine_ls_R_factor_all 0.0963
_refine_ls_R_factor_gt 0.0766
_refine_ls_shift/su_max 0.001
_refine_ls_shift/su_mean 0.000
_refine_ls_structure_factor_coef Fsqd
_refine_ls_weighting_details 'w=1/[\s^2^(Fo^2^)+(0.1385P)^2^+4.3883P] where P=(Fo^2^+2Fc^2^)/3'
_refine_ls_weighting_scheme calc
_refine_ls_wR_factor_gt 0.2293
_refine_ls_wR_factor_ref 0.2451
_reflns_Friedel_coverage 0.000
_reflns_number_gt 3431
_reflns_number_total 4396
_reflns_threshold_expression 'I > 2\s(I)'
_cod_data_source_file c9ce01691k2.cif
_cod_data_source_block 3
_cod_depositor_comments 'Adding full bibliography for 7239868--7239872.cif.'
_cod_database_code 7239869
_shelx_shelxl_version_number 2014/7
_shelx_space_group_comment
;
The symmetry employed for this shelxl refinement is uniquely defined
by the following loop, which should always be used as a source of
symmetry information in preference to the above space-group names.
They are only intended as comments.
;
_shelx_estimated_absorpt_t_max 0.744
_shelx_estimated_absorpt_t_min 0.452
_olex2_refinement_description
;
1. Fixed Uiso
 At 1.2 times of:
  All C(H) groups, All N(H,H) groups
 At 1.5 times of:
  All C(H,H,H) groups
2. Restrained distances
 C13-C16
 1.522 with sigma of 0.01
 C13-O7
 1.207 with sigma of 0.01
 C13-N2
 1.379 with sigma of 0.01
 N2-C14 = N2-C15
 1.462 with sigma of 0.01
 C16-N2
 2.471 with sigma of 0.02
 O7-N2
 2.274 with sigma of 0.02
 C16-O7
 2.372 with sigma of 0.02
 C13-C14 = C14-C15 = C13-C15
 2.5 with sigma of 0.02
 C15-C16
 3.1 with sigma of 0.02
3. Restrained planarity
 C13, C14, C15, C16, N2, O7
 with sigma of 0.1
4. Uiso/Uaniso restraints and constraints
Uanis(C16) = Uanis(C13) = Uanis(O7) = Uanis(C14) = Uanis(C15) = Uanis(N2)
5.a Secondary CH2 refined with riding coordinates:
 N1(H1A,H1B)
5.b Aromatic/amide H refined with riding coordinates:
 C2(H2), C4(H4), C6(H6)
5.c Idealised Me refined as rotating group:
 C14(H14A,H14B,H14C), C15(H15A,H15B,H15C), C12(H12A,H12B,H12C), C11(H11A,H11B,
 H11C), C16(H16A,H16B,H16C)
;
_olex2_submission_special_instructions 'No special instructions were received'

loop_
_space_group_symop_operation_xyz
'x, y, z'
'-x+1/2, y+1/2, -z+1/2'
'-x, -y, -z'
'x-1/2, -y-1/2, z-1/2'

loop_
_atom_site_label
_atom_site_type_symbol
_atom_site_fract_x
_atom_site_fract_y
_atom_site_fract_z
_atom_site_U_iso_or_equiv
_atom_site_adp_type
_atom_site_occupancy
_atom_site_site_symmetry_order
_atom_site_calc_flag
_atom_site_refinement_flags_posn
Mn1 Mn 0.63605(5) 0.42036(3) -0.04727(5) 0.0204(3) Uani 1 1 d .
O1 O 0.5809(5) 0.3326(3) 0.0498(4) 0.0656(13) Uani 1 1 d .
O2 O 0.8093(6) 0.3069(4) 0.0934(6) 0.103(2) Uani 1 1 d .
O3 O 0.9572(4) 0.0672(3) 0.3469(3) 0.0483(10) Uani 1 1 d .
O4 O 0.8023(4) 0.0201(3) 0.4598(4) 0.0613(12) Uani 1 1 d .
N2 N 0.3762(13) 0.5968(6) 0.5190(9) 0.171(3) Uani 1 1 d D
C1 C 0.6465(6) 0.2242(4) 0.1816(5) 0.0472(13) Uani 1 1 d .
C2 C 0.7522(5) 0.1741(3) 0.2365(5) 0.0455(13) Uani 1 1 d .
H2 H 0.8457 0.1808 0.2210 0.055 Uiso 1 1 calc R
C3 C 0.7204(5) 0.1138(3) 0.3144(5) 0.0403(11) Uani 1 1 d .
C4 C 0.5802(5) 0.1050(3) 0.3368(5) 0.0417(11) Uani 1 1 d .
H4 H 0.5579 0.0647 0.3887 0.050 Uiso 1 1 calc R
C5 C 0.4730(5) 0.1551(3) 0.2832(5) 0.0420(11) Uani 1 1 d .
C6 C 0.5070(6) 0.2146(3) 0.2051(5) 0.0468(13) Uani 1 1 d .
H6 H 0.4358 0.2482 0.1681 0.056 Uiso 1 1 calc R
C7 C 0.6848(6) 0.2919(4) 0.1020(6) 0.0545(15) Uani 1 1 d .
C8 C 0.8354(5) 0.0629(3) 0.3781(4) 0.0384(11) Uani 1 1 d .
C9 C 0.3241(5) 0.1479(3) 0.3129(5) 0.0424(11) Uani 1 1 d .
C14 C 0.3653(19) 0.5751(8) 0.6430(10) 0.171(3) Uani 1 1 d D
H14A H 0.4591 0.5682 0.6841 0.256 Uiso 1 1 calc GR
H14B H 0.3127 0.5249 0.6460 0.256 Uiso 1 1 calc GR
H14C H 0.3171 0.6184 0.6788 0.256 Uiso 1 1 calc GR
C15 C 0.4374(17) 0.6771(7) 0.5011(12) 0.171(3) Uani 1 1 d D
H15A H 0.3672 0.7189 0.5075 0.256 Uiso 1 1 calc GR
H15B H 0.4680 0.6793 0.4249 0.256 Uiso 1 1 calc GR
H15C H 0.5176 0.6862 0.5592 0.256 Uiso 1 1 calc GR
C13 C 0.3379(12) 0.5427(6) 0.4290(9) 0.171(3) Uani 1 1 d D
O7 O 0.2900(13) 0.4746(5) 0.4455(8) 0.171(3) Uani 1 1 d D
O6 O 0.2375(5) 0.2028(3) 0.2875(5) 0.0690(14) Uani 1 1 d .
C12 C 0.3603(19) -0.1138(8) 0.3186(16) 0.169(7) Uani 1 1 d .
H12A H 0.4071 -0.0614 0.3268 0.254 Uiso 1 1 calc GR
H12B H 0.4105 -0.1524 0.3714 0.254 Uiso 1 1 calc GR
H12C H 0.2643 -0.1082 0.3362 0.254 Uiso 1 1 calc GR
C11 C 0.4782(17) -0.1364(11) 0.1492(19) 0.170(7) Uani 1 1 d .
H11A H 0.4761 -0.1785 0.0908 0.254 Uiso 1 1 calc GR
H11B H 0.5609 -0.1435 0.2054 0.254 Uiso 1 1 calc GR
H11C H 0.4816 -0.0835 0.1130 0.254 Uiso 1 1 calc GR
N1 N 0.3589(19) -0.1418(7) 0.2038(12) 0.167(6) Uani 1 1 d .
H1A H 0.3333 -0.1944 0.2028 0.200 Uiso 1 1 calc R
H1B H 0.2901 -0.1148 0.1600 0.200 Uiso 1 1 calc R
O5 O 0.2962(4) 0.0813(2) 0.3642(4) 0.0462(9) Uani 1 1 d .
C16 C 0.3519(19) 0.5669(8) 0.3029(9) 0.171(3) Uani 1 1 d D
H16A H 0.3386 0.6251 0.2938 0.256 Uiso 1 1 calc GR
H16B H 0.2811 0.5386 0.2511 0.256 Uiso 1 1 calc GR
H16C H 0.4450 0.5523 0.2848 0.256 Uiso 1 1 calc GR

loop_
_atom_site_aniso_label
_atom_site_aniso_U_11
_atom_site_aniso_U_22
_atom_site_aniso_U_33
_atom_site_aniso_U_23
_atom_site_aniso_U_13
_atom_site_aniso_U_12
Mn1 0.0142(4) 0.0223(4) 0.0253(4) 0.0008(2) 0.0053(2) -0.0018(2)
O1 0.056(3) 0.063(3) 0.079(3) 0.034(2) 0.015(2) 0.003(2)
O2 0.055(3) 0.124(5) 0.131(5) 0.084(4) 0.018(3) -0.006(3)
O3 0.0313(18) 0.067(3) 0.046(2) -0.0018(17) 0.0021(15) 0.0034(16)
O4 0.046(2) 0.068(3) 0.071(3) 0.028(2) 0.013(2) 0.013(2)
N2 0.243(8) 0.109(4) 0.148(4) 0.004(3) -0.022(5) -0.020(4)
C1 0.044(3) 0.046(3) 0.052(3) 0.014(2) 0.010(2) -0.002(2)
C2 0.032(2) 0.056(3) 0.050(3) 0.011(2) 0.008(2) -0.001(2)
C3 0.035(2) 0.041(3) 0.046(3) 0.004(2) 0.008(2) -0.001(2)
C4 0.035(2) 0.044(3) 0.047(3) 0.011(2) 0.006(2) -0.002(2)
C5 0.035(2) 0.045(3) 0.046(3) 0.007(2) 0.007(2) -0.001(2)
C6 0.042(3) 0.047(3) 0.052(3) 0.013(2) 0.006(2) 0.004(2)
C7 0.043(3) 0.058(4) 0.063(4) 0.026(3) 0.009(3) 0.002(3)
C8 0.036(2) 0.041(3) 0.038(2) 0.0019(19) 0.0051(19) -0.001(2)
C9 0.034(2) 0.046(3) 0.048(3) 0.005(2) 0.006(2) 0.002(2)
C14 0.243(8) 0.109(4) 0.148(4) 0.004(3) -0.022(5) -0.020(4)
C15 0.243(8) 0.109(4) 0.148(4) 0.004(3) -0.022(5) -0.020(4)
C13 0.243(8) 0.109(4) 0.148(4) 0.004(3) -0.022(5) -0.020(4)
O7 0.243(8) 0.109(4) 0.148(4) 0.004(3) -0.022(5) -0.020(4)
O6 0.045(2) 0.065(3) 0.100(4) 0.025(3) 0.019(2) 0.016(2)
C12 0.202(16) 0.079(8) 0.215(17) -0.059(10) -0.022(13) 0.019(9)
C11 0.132(13) 0.137(13) 0.25(2) -0.011(13) 0.057(13) -0.029(10)
N1 0.263(18) 0.081(6) 0.154(11) -0.022(7) 0.020(11) -0.065(9)
O5 0.039(2) 0.044(2) 0.058(2) 0.0032(16) 0.0184(17) -0.0009(15)
C16 0.243(8) 0.109(4) 0.148(4) 0.004(3) -0.022(5) -0.020(4)

loop_
_atom_type_symbol
_atom_type_description
_atom_type_scat_dispersion_real
_atom_type_scat_dispersion_imag
_atom_type_scat_source
C C 0.0033 0.0016 'International Tables Vol C Tables 4.2.6.8 and 6.1.1.4'
H H 0.0000 0.0000 'International Tables Vol C Tables 4.2.6.8 and 6.1.1.4'
Mn Mn 0.3368 0.7283 'International Tables Vol C Tables 4.2.6.8 and 6.1.1.4'
N N 0.0061 0.0033 'International Tables Vol C Tables 4.2.6.8 and 6.1.1.4'
O O 0.0106 0.0060 'International Tables Vol C Tables 4.2.6.8 and 6.1.1.4'

loop_
_geom_angle_atom_site_label_1
_geom_angle_atom_site_label_2
_geom_angle_atom_site_label_3
_geom_angle
_geom_angle_site_symmetry_1
_geom_angle_site_symmetry_3
O1 Mn1 O3 99.38(19) . 4_565
O1 Mn1 O4 113.5(2) . 2_655
O1 Mn1 O5 125.77(18) . 4_665
O4 Mn1 O3 114.29(19) 2_655 4_565
O5 Mn1 O3 110.09(18) 4_665 4_565
O5 Mn1 O4 94.65(17) 4_665 2_655
C7 O1 Mn1 114.3(4) . .
C8 O3 Mn1 125.3(4) . 4_666
C8 O4 Mn1 140.1(4) . 2_645
C15 N2 C14 115.1(9) . .
C13 N2 C14 122.1(9) . .
C13 N2 C15 122.7(9) . .
C2 C1 C6 119.7(5) . .
C2 C1 C7 119.7(5) . .
C6 C1 C7 120.5(5) . .
C1 C2 C3 120.8(5) . .
C2 C3 C4 118.8(5) . .
C2 C3 C8 120.7(4) . .
C4 C3 C8 120.4(5) . .
C5 C4 C3 121.2(5) . .
C4 C5 C9 120.5(5) . .
C6 C5 C4 119.1(5) . .
C6 C5 C9 120.3(5) . .
C5 C6 C1 120.5(5) . .
O1 C7 C1 116.0(5) . .
O2 C7 O1 123.7(6) . .
O2 C7 C1 120.2(5) . .
O3 C8 C3 118.0(4) . .
O4 C8 O3 125.3(5) . .
O4 C8 C3 116.7(4) . .
O6 C9 C5 120.6(5) . .
O6 C9 O5 124.0(5) . .
O5 C9 C5 115.4(4) . .
N2 C13 C16 120.5(9) . .
O7 C13 N2 122.1(10) . .
O7 C13 C16 117.4(9) . .
C11 N1 C12 120.4(16) . .
C9 O5 Mn1 118.6(3) . 4_566

loop_
_geom_bond_atom_site_label_1
_geom_bond_atom_site_label_2
_geom_bond_distance
_geom_bond_site_symmetry_2
Mn1 O1 1.927(4) .
Mn1 O3 1.971(4) 4_565
Mn1 O4 1.962(4) 2_655
Mn1 O5 1.930(4) 4_665
O1 C7 1.275(7) .
O2 C7 1.219(7) .
O3 Mn1 1.971(4) 4_666
O3 C8 1.252(6) .
O4 Mn1 1.962(4) 2_645
O4 C8 1.243(6) .
N2 C14 1.491(8) .
N2 C15 1.455(8) .
N2 C13 1.376(8) .
C1 C2 1.383(8) .
C1 C6 1.389(7) .
C1 C7 1.508(7) .
C2 C3 1.389(7) .
C3 C4 1.391(7) .
C3 C8 1.489(7) .
C4 C5 1.387(7) .
C5 C6 1.387(7) .
C5 C9 1.496(7) .
C9 O6 1.224(7) .
C9 O5 1.278(6) .
C13 O7 1.220(8) .
C13 C16 1.530(8) .
C12 N1 1.401(17) .
C11 N1 1.362(17) .
O5 Mn1 1.930(4) 4_566
